data_4322033
loop_
_publ_author_name
'F. Albert Cotton'
'Evgeny V. Dikarev'
'Santiago Herrero'

_publ_section_title
;
 Mixed Chloride/Amine Complexes of Dimolybdenum(II,II). 3. Preparation,
 Characterization, and Crystal Structure of Mo2Cl4(NH2R)4 (R = Et, Prn,
 But, Cy): First Quadruply-Bonded Dimolybdenum Compounds with Primary
 Amine Ligands
;
_journal_name_full 'Inorganic Chemistry'
_journal_page_first 2649
_journal_page_last 2654
_journal_paper_doi 10.1021/ic981289c
_journal_volume 38
_journal_year 1999
_chemical_compound_source synthesized
_chemical_formula_analytical 'not measured'
_chemical_formula_moiety 'Mo2 Cl4 (N H2 (C6 H11))4'
_chemical_formula_structural 1,3,6,8-Mo2Cl4(NH2Cy)4
_chemical_formula_sum 'C24 H52 Cl4 Mo2 N4'
_chemical_formula_weight 730.38
_chemical_melting_point ?
_chemical_name_systematic
; 
 Bis(trans-dichloro-bis(cyclohexylamine))-di-molybdenum(II) 
;
_space_group_IT_number 94
_symmetry_cell_setting tetragonal
_symmetry_space_group_name_Hall 'P 4n 2n'
_symmetry_space_group_name_H-M 'P 42 21 2'
_atom_sites_solution_hydrogens geom
_atom_sites_solution_primary direct
_atom_sites_solution_secondary difmap
_audit_creation_method SHELXL
_cell_angle_alpha 90.00
_cell_angle_beta 90.00
_cell_angle_gamma 90.00
_cell_formula_units_Z 2
_cell_length_a 15.556(4)
_cell_length_b 15.556(4)
_cell_length_c 6.9368(8)
_cell_measurement_reflns_used 240
_cell_measurement_temperature 213(2)
_cell_measurement_theta_max 20.8
_cell_measurement_theta_min 9.05
_cell_volume 1678.6(6)
_computing_cell_refinement 'MADNES (Enraf-Nonius, 1989)'
_computing_data_collection 'MADNES (Enraf-Nonius, 1989)'
_computing_data_reduction 'PROCOR (Kabsch, 1988)'
_computing_molecular_graphics 'SHELXTL V.5 (Siemens, 1994)'
_computing_publication_material CIFTAB
_computing_structure_refinement 'SHELXL-93 (Sheldrick, 1993)'
_computing_structure_solution 'SHELXTL V.5 (Siemens, 1994)'
_diffrn_ambient_temperature 213(2)
_diffrn_measurement_device 'Nonius FAST area detector'
_diffrn_measurement_method 'Ellipsoid-mask fitting'
_diffrn_radiation_monochromator graphite
_diffrn_radiation_source 'fine-focus sealed tube'
_diffrn_radiation_type MoK\a
_diffrn_radiation_wavelength 0.71073
_diffrn_reflns_av_R_equivalents 0.0534
_diffrn_reflns_av_sigmaI/netI 0.0230
_diffrn_reflns_limit_h_max 16
_diffrn_reflns_limit_h_min -16
_diffrn_reflns_limit_k_max 16
_diffrn_reflns_limit_k_min -16
_diffrn_reflns_limit_l_max 7
_diffrn_reflns_limit_l_min -6
_diffrn_reflns_number 7781
_diffrn_reflns_theta_max 22.48
_diffrn_reflns_theta_min 2.62
_diffrn_standards_number 'none (area detector data)'
_exptl_absorpt_coefficient_mu 1.084
_exptl_absorpt_correction_type none
_exptl_crystal_colour brown
_exptl_crystal_density_diffrn 1.445
_exptl_crystal_density_meas ?
_exptl_crystal_density_method none
_exptl_crystal_description block-shaped
_exptl_crystal_F_000 752
_exptl_crystal_size_max 0.25
_exptl_crystal_size_mid 0.08
_exptl_crystal_size_min 0.05
_refine_diff_density_max 0.659
_refine_diff_density_min -0.321
_refine_diff_density_rms 0.088
_refine_ls_abs_structure_details 'Flack H D (1983), Acta Cryst. A39, 876-881'
_refine_ls_abs_structure_Flack 0.00(18)
_refine_ls_extinction_coef noref
_refine_ls_extinction_method none
_refine_ls_goodness_of_fit_all 1.088
_refine_ls_goodness_of_fit_obs 1.093
_refine_ls_hydrogen_treatment noref
_refine_ls_matrix_type full
_refine_ls_number_parameters 67
_refine_ls_number_reflns 1104
_refine_ls_number_restraints 15
_refine_ls_restrained_S_all 1.095
_refine_ls_restrained_S_obs 1.101
_refine_ls_R_factor_all 0.0389
_refine_ls_R_factor_obs 0.0374
_refine_ls_shift/esd_max 0.000
_refine_ls_shift/esd_mean 0.000
_refine_ls_structure_factor_coef Fsqd
_refine_ls_weighting_details 'w=1/[\s^2^(Fo^2^)+(0.0490P)^2^+4.0919P] where P=(Fo^2^+2Fc^2^)/3'
_refine_ls_weighting_scheme calc
_refine_ls_wR_factor_all 0.0933
_refine_ls_wR_factor_obs 0.0918
_reflns_number_observed 1062
_reflns_number_total 1104
_reflns_observed_criterion >2sigma(I)
_cod_data_source_file ic981289c_1.cif
_cod_data_source_block Mo2Cl4(NH2Cy)4
_cod_depositor_comments
;
The following automatic conversions were performed:

'_chemical_melting_point' value 'not measured' was changed to '?' -
the value is undefined or not given.

Automatic conversion script
Id: cif_fix_values 1673 2011-04-08 12:14:43Z adriana 

The following automatic conversions were performed:

'_exptl_crystal_density_meas' value 'not measured' was changed to '?'
- the value is perceived as not measured.

Automatic conversion script
Id: cif_fix_values 3008 2015-01-20 13:52:24Z robertas 

The following automatic conversions were performed:

'_refine_ls_weighting_scheme' value 'calc
w=1/[\s^2^(Fo^2^)+(0.0490P)^2^+4.0919P] where P=(Fo^2^+2Fc^2^)/3' was
changed to 'calc'. New tag '_refine_ls_weighting_details' was
created. The value of the new tag was set to
'w=1/[\s^2^(Fo^2^)+(0.0490P)^2^+4.0919P] where P=(Fo^2^+2Fc^2^)/3'.

Automatic conversion script
Id: cif_fix_values 3143 2015-03-26 13:38:13Z robertas 
;
_cod_database_code 4322033

loop_
_symmetry_equiv_pos_as_xyz
'x, y, z'
'-x, -y, z'
'-y+1/2, x+1/2, z+1/2'
'y+1/2, -x+1/2, z+1/2'
'-x+1/2, y+1/2, -z+1/2'
'x+1/2, -y+1/2, -z+1/2'
'y, x, -z'
'-y, -x, -z'

loop_
_atom_site_aniso_label
_atom_site_aniso_U_11
_atom_site_aniso_U_22
_atom_site_aniso_U_33
_atom_site_aniso_U_23
_atom_site_aniso_U_13
_atom_site_aniso_U_12
Mo1 0.0251(3) 0.0251(3) 0.0244(4) -0.0002(3) 0.0002(3) -0.0023(2)
Cl1 0.0483(10) 0.0350(9) 0.0347(7) -0.0075(8) 0.0019(11) -0.0006(9)
N1 0.034(3) 0.028(3) 0.040(3) 0.009(2) -0.007(3) -0.010(3)

loop_
_atom_site_label
_atom_site_type_symbol
_atom_site_fract_x
_atom_site_fract_y
_atom_site_fract_z
_atom_site_U_iso_or_equiv
_atom_site_thermal_displace_type
_atom_site_occupancy
_atom_site_calc_flag
_atom_site_refinement_flags
_atom_site_disorder_group
Mo1 Mo 0.04812(2) 0.04812(2) 1.0000 0.0248(2) Uani 1 d S .
Cl1 Cl -0.00403(13) 0.14538(10) 1.2483(2) 0.0394(4) Uani 1 d . .
N1 N -0.0012(4) 0.1426(3) 0.7832(7) 0.0340(12) Uani 1 d D 1
H1 H 0.0094(4) 0.1215(3) 0.6632(7) 0.041 Uiso 1 calc R 1
H2 H -0.0592(4) 0.1466(3) 0.7968(7) 0.041 Uiso 1 calc R 1
C1 C 0.0353(5) 0.2297(5) 0.7953(13) 0.035(2) Uiso 0.736(10) d PD 1
H1A H 0.0271(5) 0.2486(5) 0.9303(13) 0.042 Uiso 0.736(10) calc PR 1
C2 C -0.0157(6) 0.2921(6) 0.6709(16) 0.045(2) Uiso 0.736(10) d PD 1
H2A H -0.0758(6) 0.2936(6) 0.7135(16) 0.054 Uiso 0.736(10) calc PR 1
H2B H -0.0144(6) 0.2735(6) 0.5361(16) 0.054 Uiso 0.736(10) calc PR 1
C3 C 0.0249(6) 0.3834(6) 0.6896(16) 0.060(3) Uiso 0.736(10) d PD 1
H3A H -0.0061(6) 0.4232(6) 0.6048(16) 0.071 Uiso 0.736(10) calc PR 1
H3B H 0.0178(6) 0.4037(6) 0.8224(16) 0.071 Uiso 0.736(10) calc PR 1
C4 C 0.1150(7) 0.3849(8) 0.6406(21) 0.069(3) Uiso 0.736(10) d PD 1
H4A H 0.1380(7) 0.4425(8) 0.6655(21) 0.082 Uiso 0.736(10) calc PR 1
H4B H 0.1215(7) 0.3730(8) 0.5026(21) 0.082 Uiso 0.736(10) calc PR 1
C5 C 0.1664(7) 0.3197(7) 0.7544(21) 0.066(3) Uiso 0.736(10) d PD 1
H5A H 0.2236(7) 0.3142(7) 0.6968(21) 0.079 Uiso 0.736(10) calc PR 1
H5B H 0.1736(7) 0.3407(7) 0.8866(21) 0.079 Uiso 0.736(10) calc PR 1
C6 C 0.1246(7) 0.2332(8) 0.7599(22) 0.076(4) Uiso 0.736(10) d PD 1
H6A H 0.1356(7) 0.2049(8) 0.6361(22) 0.092 Uiso 0.736(10) calc PR 1
H6B H 0.1534(7) 0.1990(8) 0.8596(22) 0.092 Uiso 0.736(10) calc PR 1
N1X N -0.0012(4) 0.1426(3) 0.7832(7) 0.990 Uiso 0.00 d PD 2
C1X C 0.0515(12) 0.2176(12) 0.7287(39) 0.035(2) Uiso 0.264(10) d PD 2
H1X H 0.0538(12) 0.2416(12) 0.8607(39) 0.042 Uiso 0.264(10) calc PR 2
C2X C 0.0062(14) 0.2928(13) 0.6448(46) 0.045(2) Uiso 0.264(10) d PD 2
H2X1 H -0.0277(14) 0.3205(13) 0.7463(46) 0.054 Uiso 0.264(10) calc PR 2
H2X2 H -0.0338(14) 0.2724(13) 0.5458(46) 0.054 Uiso 0.264(10) calc PR 2
C3X C 0.0677(15) 0.3616(15) 0.5524(36) 0.060(3) Uiso 0.264(10) d PD 2
H3X1 H 0.0862(15) 0.3414(15) 0.4252(36) 0.071 Uiso 0.264(10) calc PR 2
H3X2 H 0.0359(15) 0.4154(15) 0.5343(36) 0.071 Uiso 0.264(10) calc PR 2
C4X C 0.1422(19) 0.3780(16) 0.6690(56) 0.069(3) Uiso 0.264(10) d PD 2
H4X1 H 0.1245(19) 0.4121(16) 0.7810(56) 0.082 Uiso 0.264(10) calc PR 2
H4X2 H 0.1825(19) 0.4129(16) 0.5940(56) 0.082 Uiso 0.264(10) calc PR 2
C5X C 0.1882(17) 0.3001(18) 0.7391(60) 0.066(3) Uiso 0.264(10) d PD 2
H5X1 H 0.1989(17) 0.3058(18) 0.8777(60) 0.079 Uiso 0.264(10) calc PR 2
H5X2 H 0.2439(17) 0.2959(18) 0.6739(60) 0.079 Uiso 0.264(10) calc PR 2
C6X C 0.1375(13) 0.2187(16) 0.7027(59) 0.076(4) Uiso 0.264(10) d PD 2
H6X1 H 0.1485(13) 0.2013(16) 0.5692(59) 0.092 Uiso 0.264(10) calc PR 2
H6X2 H 0.1619(13) 0.1738(16) 0.7855(59) 0.092 Uiso 0.264(10) calc PR 2

loop_
_atom_type_symbol
_atom_type_description
_atom_type_scat_dispersion_real
_atom_type_scat_dispersion_imag
_atom_type_scat_source
C C 0.0033 0.0016 'International Tables Vol C Tables 4.2.6.8 and 6.1.1.4'
H H 0.0000 0.0000 'International Tables Vol C Tables 4.2.6.8 and 6.1.1.4'
N N 0.0061 0.0033 'International Tables Vol C Tables 4.2.6.8 and 6.1.1.4'
Cl Cl 0.1484 0.1585 'International Tables Vol C Tables 4.2.6.8 and 6.1.1.4'
Mo Mo -1.6832 0.6857 'International Tables Vol C Tables 4.2.6.8 and 6.1.1.4'

loop_
_geom_angle_atom_site_label_1
_geom_angle_atom_site_label_2
_geom_angle_atom_site_label_3
_geom_angle
_geom_angle_site_symmetry_1
_geom_angle_site_symmetry_3
_geom_angle_publ_flag
Mo1 Mo1 N1 102.83(14) 2 7_557 n
Mo1 Mo1 N1 102.83(14) 2 . y
N1 Mo1 N1 154.3(3) 7_557 . y
Mo1 Mo1 N1X 102.83(14) 2 . n
Mo1 Mo1 Cl1 101.77(5) 2 7_557 n
N1 Mo1 Cl1 87.30(13) 7_557 7_557 n
N1 Mo1 Cl1 87.50(14) . 7_557 y
N1X Mo1 Cl1 87.50(14) . 7_557 n
Mo1 Mo1 Cl1 101.77(5) 2 . y
N1 Mo1 Cl1 87.50(14) 7_557 . n
N1 Mo1 Cl1 87.30(13) . . y
N1X Mo1 Cl1 87.30(13) . . n
Cl1 Mo1 Cl1 156.45(10) 7_557 . y
C1 N1 Mo1 115.7(4) . . n
C6 C1 N1 113.9(8) . . n
C6 C1 C2 112.9(9) . . n
N1 C1 C2 110.8(7) . . n
C1 C2 C3 108.9(8) . . n
C4 C3 C2 112.9(9) . . n
C3 C4 C5 112.3(10) . . n
C6 C5 C4 112.8(9) . . n
C1 C6 C5 117.8(10) . . n
C1X N1X Mo1 120.1(8) . . n
C6X C1X N1X 126.5(16) . . n
C6X C1X C2X 114.1(16) . . n
N1X C1X C2X 117.4(14) . . n
C1X C2X C3X 114.1(16) . . n
C4X C3X C2X 112.4(18) . . n
C3X C4X C5X 115.3(18) . . n
C4X C5X C6X 112.1(17) . . n
C1X C6X C5X 120.3(22) . . n

loop_
_geom_bond_atom_site_label_1
_geom_bond_atom_site_label_2
_geom_bond_distance
_geom_bond_site_symmetry_2
_geom_bond_publ_flag
Mo1 Mo1 2.1172(12) 2 y
Mo1 N1 2.239(5) 7_557 n
Mo1 N1 2.239(5) . y
Mo1 N1X 2.239(5) . n
Mo1 Cl1 2.432(2) 7_557 n
Mo1 Cl1 2.432(2) . y
N1 C1 1.470(9) . n
C1 C6 1.412(13) . n
C1 C2 1.522(11) . n
C2 C3 1.560(13) . n
C3 C4 1.442(15) . n
C4 C5 1.514(14) . n
C5 C6 1.495(14) . n
N1X C1X 1.47(2) . n
C1X C6X 1.35(2) . n
C1X C2X 1.48(2) . n
C2X C3X 1.57(2) . n
C3X C4X 1.44(3) . n
C4X C5X 1.49(2) . n
C5X C6X 1.51(2) . n
